data_7236436
loop_
_publ_author_name
'Meher, Niranjan'
'Chowdhury, Sayan Roy'
'Iyer, Parameswar Krishnan'

_publ_section_title
;
 Aggregation induced emission enhancement and growth of naphthalimide
 nanoribbons via J-aggregation: insight into disaggregation induced
 unfolding and detection of ferritin at the nanomolar level
;
_journal_issue 36
_journal_name_full 'Journal of Materials Chemistry B'
_journal_page_first 6023
_journal_paper_doi 10.1039/C6TB01746K
_journal_volume 4
_journal_year 2016
_chemical_formula_moiety 'C28 H25 N1 O3'
_chemical_formula_sum 'C28 H25 N O3'
_chemical_formula_weight 423.49
_chemical_name_systematic 1
_space_group_crystal_system monoclinic
_space_group_IT_number 14
_space_group_name_Hall '-P 2yn'
_space_group_name_H-M_alt 'P 1 21/n 1'
_atom_sites_solution_hydrogens geom
_audit_creation_method SHELXL-2014/7
_audit_update_record
;
2016-02-19 deposited with the CCDC.
2016-08-11 downloaded from the CCDC.
;
_cell_angle_alpha 90
_cell_angle_beta 98.030(6)
_cell_angle_gamma 90
_cell_formula_units_Z 4
_cell_length_a 8.2646(5)
_cell_length_b 14.0049(9)
_cell_length_c 19.1830(12)
_cell_measurement_reflns_used 5017
_cell_measurement_temperature 293(2)
_cell_measurement_theta_max 28.512
_cell_measurement_theta_min 3.171
_cell_volume 2198.6(2)
_computing_structure_refinement 'SHELXL-2014/7 (Sheldrick, 2014)'
_diffrn_ambient_temperature 293(2)
_diffrn_measured_fraction_theta_full 0.998
_diffrn_measured_fraction_theta_max 0.883
_diffrn_measurement_device_type 'CCD area detector'
_diffrn_radiation_type MoK\a
_diffrn_radiation_wavelength 0.71073
_diffrn_reflns_av_R_equivalents 0.0380
_diffrn_reflns_av_unetI/netI 0.0497
_diffrn_reflns_Laue_measured_fraction_full 0.998
_diffrn_reflns_Laue_measured_fraction_max 0.883
_diffrn_reflns_limit_h_max 11
_diffrn_reflns_limit_h_min -10
_diffrn_reflns_limit_k_max 18
_diffrn_reflns_limit_k_min -17
_diffrn_reflns_limit_l_max 10
_diffrn_reflns_limit_l_min -25
_diffrn_reflns_number 10495
_diffrn_reflns_point_group_measured_fraction_full 0.998
_diffrn_reflns_point_group_measured_fraction_max 0.883
_diffrn_reflns_theta_full 25.242
_diffrn_reflns_theta_max 28.812
_diffrn_reflns_theta_min 2.909
_exptl_absorpt_coefficient_mu 0.083
_exptl_crystal_colour yellow
_exptl_crystal_density_diffrn 1.285
_exptl_crystal_description block
_exptl_crystal_F_000 900
_refine_diff_density_max 0.161
_refine_diff_density_min -0.227
_refine_diff_density_rms 0.043
_refine_ls_extinction_method none
_refine_ls_goodness_of_fit_ref 0.962
_refine_ls_hydrogen_treatment constr
_refine_ls_matrix_type full
_refine_ls_number_parameters 290
_refine_ls_number_reflns 5066
_refine_ls_number_restraints 0
_refine_ls_restrained_S_all 0.962
_refine_ls_R_factor_all 0.0999
_refine_ls_R_factor_gt 0.0635
_refine_ls_shift/su_max 0.019
_refine_ls_shift/su_mean 0.004
_refine_ls_structure_factor_coef Fsqd
_refine_ls_weighting_details 'w=1/[\s^2^(Fo^2^)+(0.2000P)^2^] where P=(Fo^2^+2Fc^2^)/3'
_refine_ls_weighting_scheme calc
_refine_ls_wR_factor_gt 0.2338
_refine_ls_wR_factor_ref 0.2911
_reflns_Friedel_coverage 0.000
_reflns_number_gt 3119
_reflns_number_total 5066
_reflns_threshold_expression 'I > 2\s(I)'
_cod_data_source_file c6tb01746k2.cif
_cod_data_source_block 1
_cod_original_sg_symbol_H-M 'P 21/n'
_cod_original_formula_sum 'C28 H25 N1 O3'
_cod_database_code 7236436
_shelx_shelxl_version_number 2014/7
_shelx_space_group_comment
;
The symmetry employed for this shelxl refinement is uniquely defined
by the following loop, which should always be used as a source of
symmetry information in preference to the above space-group names.
They are only intended as comments.
;

loop_
_space_group_symop_operation_xyz
'x, y, z'
'-x+1/2, y+1/2, -z+1/2'
'-x, -y, -z'
'x-1/2, -y-1/2, z-1/2'

loop_
_atom_site_label
_atom_site_type_symbol
_atom_site_fract_x
_atom_site_fract_y
_atom_site_fract_z
_atom_site_U_iso_or_equiv
_atom_site_adp_type
_atom_site_occupancy
_atom_site_site_symmetry_order
_atom_site_calc_flag
_atom_site_refinement_flags_posn
_atom_site_refinement_flags_adp
O O 0.0031(3) 0.59507(13) 0.35715(10) 0.0659(6) Uani 1 1 d . .
O15 O 0.5227(2) 0.39367(16) 0.65142(10) 0.0707(6) Uani 1 1 d . .
O14 O 0.2899(2) 0.19718(14) 0.47750(11) 0.0686(6) Uani 1 1 d . .
N11 N 0.4022(2) 0.29496(16) 0.56581(11) 0.0519(5) Uani 1 1 d . .
C10 C 0.2497(3) 0.45331(17) 0.49238(11) 0.0431(5) Uani 1 1 d . .
C1 C 0.2268(3) 0.36087(17) 0.46388(12) 0.0450(5) Uani 1 1 d . .
C24 C -0.0328(3) 0.59143(16) 0.28348(13) 0.0505(6) Uani 1 1 d . .
C13 C 0.4328(3) 0.3852(2) 0.59522(13) 0.0532(6) Uani 1 1 d . .
C5 C 0.1741(3) 0.53322(18) 0.45628(12) 0.0465(6) Uani 1 1 d . .
C12 C 0.3056(3) 0.27763(19) 0.50082(13) 0.0497(6) Uani 1 1 d . .
C4 C 0.0749(3) 0.51619(17) 0.39038(12) 0.0497(6) Uani 1 1 d . .
C9 C 0.3522(3) 0.46735(19) 0.55701(12) 0.0488(6) Uani 1 1 d . .
C32 C -0.2263(3) 0.59587(16) 0.17863(14) 0.0535(6) Uani 1 1 d . .
C2 C 0.1281(3) 0.34820(18) 0.40045(13) 0.0523(6) Uani 1 1 d . .
H2 H 0.1124 0.2871 0.3817 0.063 Uiso 1 1 calc R U
C3 C 0.0515(3) 0.42585(18) 0.36400(13) 0.0550(6) Uani 1 1 d . .
H3 H -0.0157 0.4160 0.3215 0.066 Uiso 1 1 calc R U
C17 C 0.3819(3) 0.1843(2) 0.66664(14) 0.0567(7) Uani 1 1 d . .
H17A H 0.4273 0.1253 0.6875 0.068 Uiso 1 1 calc R U
H17B H 0.3999 0.2336 0.7024 0.068 Uiso 1 1 calc R U
C27 C -0.0969(3) 0.59178(17) 0.13754(14) 0.0547(7) Uani 1 1 d . .
C19 C 0.1087(3) 0.15167(19) 0.70780(14) 0.0547(6) Uani 1 1 d . .
H19A H 0.1371 0.2004 0.7433 0.066 Uiso 1 1 calc R U
H19B H 0.1441 0.0906 0.7284 0.066 Uiso 1 1 calc R U
C18 C 0.1995(3) 0.17124(19) 0.64624(14) 0.0574(7) Uani 1 1 d . .
H18A H 0.1548 0.2284 0.6223 0.069 Uiso 1 1 calc R U
H18B H 0.1809 0.1186 0.6132 0.069 Uiso 1 1 calc R U
C23 C -0.1896(3) 0.59445(16) 0.25302(14) 0.0519(6) Uani 1 1 d . .
H23 H -0.2735 0.5956 0.2807 0.062 Uiso 1 1 calc R U
C25 C 0.0982(3) 0.59014(19) 0.24424(15) 0.0593(7) Uani 1 1 d . .
H25 H 0.2055 0.5894 0.2667 0.071 Uiso 1 1 calc R U
C16 C 0.4745(3) 0.2113(2) 0.60617(14) 0.0630(7) Uani 1 1 d . .
H16A H 0.5871 0.2255 0.6249 0.076 Uiso 1 1 calc R U
H16B H 0.4748 0.1572 0.5746 0.076 Uiso 1 1 calc R U
C6 C 0.2010(3) 0.6247(2) 0.48582(14) 0.0573(7) Uani 1 1 d . .
H6 H 0.1510 0.6775 0.4626 0.069 Uiso 1 1 calc R U
C20 C -0.0752(3) 0.1500(2) 0.68779(16) 0.0718(8) Uani 1 1 d . .
H20A H -0.1095 0.2091 0.6637 0.086 Uiso 1 1 calc R U
H20B H -0.1041 0.0979 0.6550 0.086 Uiso 1 1 calc R U
C8 C 0.3756(3) 0.5580(2) 0.58429(15) 0.0620(7) Uani 1 1 d . .
H8 H 0.4423 0.5670 0.6270 0.074 Uiso 1 1 calc R U
C26 C 0.0654(4) 0.5900(2) 0.17249(16) 0.0623(7) Uani 1 1 d . .
H26 H 0.1516 0.5886 0.1461 0.075 Uiso 1 1 calc R U
C7 C 0.3008(4) 0.6365(2) 0.54881(16) 0.0666(8) Uani 1 1 d . .
H7 H 0.3184 0.6973 0.5678 0.080 Uiso 1 1 calc R U
C28 C -0.1335(5) 0.5891(2) 0.06289(16) 0.0771(9) Uani 1 1 d . .
H28 H -0.0492 0.5852 0.0355 0.093 Uiso 1 1 calc R U
C30 C -0.4179(5) 0.5992(2) 0.0713(2) 0.0931(13) Uani 1 1 d . .
H30 H -0.5248 0.6036 0.0488 0.112 Uiso 1 1 calc R U
C21 C -0.1667(4) 0.1382(3) 0.74945(19) 0.0905(11) Uani 1 1 d . .
H21A H -0.2820 0.1375 0.7333 0.136 Uiso 1 1 calc R U
H21B H -0.1414 0.1904 0.7816 0.136 Uiso 1 1 calc R U
H21C H -0.1354 0.0792 0.7730 0.136 Uiso 1 1 calc R U
C31 C -0.3886(4) 0.5996(2) 0.1431(2) 0.0766(9) Uani 1 1 d . .
H31 H -0.4758 0.6024 0.1690 0.092 Uiso 1 1 calc R U
C29 C -0.2912(6) 0.5922(3) 0.0315(2) 0.0950(13) Uani 1 1 d . .
H29 H -0.3142 0.5897 -0.0174 0.114 Uiso 1 1 calc R U

loop_
_atom_site_aniso_label
_atom_site_aniso_U_11
_atom_site_aniso_U_22
_atom_site_aniso_U_33
_atom_site_aniso_U_23
_atom_site_aniso_U_13
_atom_site_aniso_U_12
O 0.0977(14) 0.0575(11) 0.0389(10) 0.0037(8) -0.0027(9) 0.0186(9)
O15 0.0566(10) 0.1041(16) 0.0457(11) 0.0043(10) -0.0133(8) -0.0080(9)
O14 0.0813(13) 0.0622(12) 0.0586(13) -0.0007(9) -0.0029(10) 0.0159(10)
N11 0.0441(10) 0.0726(14) 0.0380(11) 0.0079(10) 0.0026(8) 0.0068(9)
C10 0.0406(10) 0.0577(14) 0.0318(11) 0.0011(9) 0.0081(8) -0.0078(9)
C1 0.0426(11) 0.0573(13) 0.0352(12) 0.0042(10) 0.0057(9) -0.0007(10)
C24 0.0702(15) 0.0438(12) 0.0356(13) 0.0024(9) 0.0004(11) 0.0062(10)
C13 0.0358(11) 0.0838(18) 0.0400(13) 0.0065(12) 0.0052(9) -0.0049(11)
C5 0.0470(11) 0.0568(14) 0.0367(12) 0.0013(10) 0.0092(9) -0.0056(10)
C12 0.0471(12) 0.0624(16) 0.0398(13) 0.0022(11) 0.0060(10) 0.0064(11)
C4 0.0568(13) 0.0555(14) 0.0358(12) 0.0050(10) 0.0027(10) 0.0041(11)
C9 0.0445(11) 0.0674(15) 0.0347(12) 0.0016(11) 0.0061(9) -0.0085(10)
C32 0.0611(14) 0.0419(13) 0.0538(15) 0.0049(10) -0.0045(12) 0.0012(10)
C2 0.0635(14) 0.0523(14) 0.0387(13) -0.0023(10) -0.0007(11) 0.0006(11)
C3 0.0675(15) 0.0582(15) 0.0355(12) -0.0004(10) -0.0060(11) 0.0020(12)
C17 0.0552(13) 0.0643(16) 0.0489(14) 0.0121(12) 0.0012(11) 0.0123(11)
C27 0.0721(16) 0.0466(14) 0.0433(14) 0.0069(10) 0.0004(12) -0.0056(11)
C19 0.0595(14) 0.0518(14) 0.0508(15) 0.0075(11) 0.0010(11) 0.0043(11)
C18 0.0598(14) 0.0596(15) 0.0505(15) 0.0064(12) -0.0001(11) 0.0070(11)
C23 0.0592(14) 0.0477(14) 0.0492(15) 0.0036(10) 0.0090(11) 0.0045(10)
C25 0.0544(14) 0.0670(17) 0.0532(16) 0.0059(12) -0.0042(11) 0.0030(12)
C16 0.0498(13) 0.089(2) 0.0489(15) 0.0107(14) 0.0017(11) 0.0242(13)
C6 0.0714(16) 0.0553(15) 0.0457(15) 0.0010(11) 0.0096(12) -0.0043(12)
C20 0.0633(16) 0.086(2) 0.0625(19) 0.0182(15) -0.0035(14) -0.0050(14)
C8 0.0646(15) 0.0743(18) 0.0445(14) -0.0042(13) -0.0014(12) -0.0182(13)
C26 0.0638(15) 0.0708(18) 0.0530(16) 0.0071(13) 0.0104(12) -0.0056(12)
C7 0.0826(18) 0.0623(17) 0.0535(17) -0.0106(13) 0.0043(14) -0.0164(14)
C28 0.112(2) 0.0703(19) 0.0449(16) 0.0083(13) -0.0024(16) -0.0129(17)
C30 0.091(2) 0.077(2) 0.094(3) 0.0042(19) -0.047(2) 0.0045(18)
C21 0.0614(17) 0.130(3) 0.078(2) 0.038(2) 0.0030(15) -0.0108(18)
C31 0.0647(17) 0.0667(19) 0.091(3) 0.0011(16) -0.0141(16) 0.0069(13)
C29 0.134(3) 0.084(2) 0.054(2) 0.0080(17) -0.033(2) -0.013(2)

loop_
_atom_type_symbol
_atom_type_description
_atom_type_scat_dispersion_real
_atom_type_scat_dispersion_imag
_atom_type_scat_source
C C 0.0033 0.0016 'International Tables Vol C Tables 4.2.6.8 and 6.1.1.4'
H H 0.0000 0.0000 'International Tables Vol C Tables 4.2.6.8 and 6.1.1.4'
N N 0.0061 0.0033 'International Tables Vol C Tables 4.2.6.8 and 6.1.1.4'
O O 0.0106 0.0060 'International Tables Vol C Tables 4.2.6.8 and 6.1.1.4'

loop_
_geom_angle_atom_site_label_1
_geom_angle_atom_site_label_2
_geom_angle_atom_site_label_3
_geom_angle
C4 O C24 117.16(18)
C13 N11 C12 124.4(2)
C13 N11 C16 117.9(2)
C12 N11 C16 117.7(2)
C1 C10 C9 120.0(2)
C1 C10 C5 120.7(2)
C9 C10 C5 119.3(2)
C2 C1 C10 119.5(2)
C2 C1 C12 119.4(2)
C10 C1 C12 121.1(2)
C23 C24 C25 122.4(2)
C23 C24 O 119.4(2)
C25 C24 O 118.1(2)
O15 C13 N11 119.9(2)
O15 C13 C9 122.5(3)
N11 C13 C9 117.6(2)
C6 C5 C10 119.3(2)
C6 C5 C4 123.2(2)
C10 C5 C4 117.4(2)
O14 C12 N11 120.4(2)
O14 C12 C1 122.8(2)
N11 C12 C1 116.8(2)
C3 C4 O 123.0(2)
C3 C4 C5 121.1(2)
O C4 C5 115.8(2)
C8 C9 C10 119.8(2)
C8 C9 C13 120.1(2)
C10 C9 C13 120.1(2)
C27 C32 C23 119.2(2)
C27 C32 C31 118.2(3)
C23 C32 C31 122.6(3)
C1 C2 C3 120.8(2)
C4 C3 C2 120.3(2)
C18 C17 C16 114.9(2)
C26 C27 C32 118.5(2)
C26 C27 C28 122.1(3)
C32 C27 C28 119.4(3)
C18 C19 C20 113.3(2)
C19 C18 C17 113.9(2)
C24 C23 C32 119.7(2)
C26 C25 C24 118.8(2)
N11 C16 C17 112.60(19)
C7 C6 C5 120.3(2)
C21 C20 C19 113.6(2)
C9 C8 C7 120.9(2)
C25 C26 C27 121.3(3)
C6 C7 C8 120.5(3)
C29 C28 C27 120.1(4)
C31 C30 C29 121.1(3)
C30 C31 C32 120.4(4)
C28 C29 C30 120.7(3)

loop_
_geom_bond_atom_site_label_1
_geom_bond_atom_site_label_2
_geom_bond_distance
O C4 1.369(3)
O C24 1.404(3)
O15 C13 1.226(3)
O14 C12 1.213(3)
N11 C13 1.392(4)
N11 C12 1.404(3)
N11 C16 1.484(3)
C10 C1 1.408(3)
C10 C9 1.414(3)
C10 C5 1.415(3)
C1 C2 1.378(3)
C1 C12 1.469(3)
C24 C23 1.346(3)
C24 C25 1.402(4)
C13 C9 1.473(4)
C5 C6 1.406(4)
C5 C4 1.427(3)
C4 C3 1.366(3)
C9 C8 1.377(4)
C32 C27 1.416(4)
C32 C23 1.417(4)
C32 C31 1.418(4)
C2 C3 1.396(3)
C17 C18 1.514(4)
C17 C16 1.524(4)
C27 C26 1.414(4)
C27 C28 1.422(4)
C19 C18 1.510(4)
C19 C20 1.515(4)
C25 C26 1.365(4)
C6 C7 1.374(4)
C20 C21 1.499(4)
C8 C7 1.391(4)
C28 C29 1.358(5)
C30 C31 1.365(6)
C30 C29 1.384(6)
